data_1518857
loop_
_publ_author_name
'Elizabeth G. Corkum'
'Ruiyao Wang'
'Manuel A.S. Aquino'

_publ_section_title
;
 Compromising the metal-metal bond in diruthenium(II,III) tetraacetate:
 Reaction of [Ru2(mu-O2CMe)4(MeOH)2]+ with phosphines to form
 'Ru(mu-O2CMe)2(mu-OMe)2Ru' cores
;
_journal_name_full 'Inorganica Chimica Acta'
_journal_page_first 202
_journal_page_last 209
_journal_volume 424
_journal_year 2015
_chemical_formula_sum 'C48 H92 O12 P2 Ru2'
_chemical_formula_weight 1125.30
_space_group_IT_number 2
_symmetry_cell_setting triclinic
_symmetry_space_group_name_Hall '-P 1'
_symmetry_space_group_name_H-M 'P -1'
_atom_sites_solution_hydrogens geom
_atom_sites_solution_primary direct
_atom_sites_solution_secondary difmap
_cell_angle_alpha 76.9190(10)
_cell_angle_beta 79.2940(10)
_cell_angle_gamma 68.9190(10)
_cell_formula_units_Z 1
_cell_length_a 9.5805(5)
_cell_length_b 11.8587(6)
_cell_length_c 13.1240(6)
_cell_measurement_reflns_used 9054
_cell_measurement_temperature 180(2)
_cell_measurement_theta_max 27.14
_cell_measurement_theta_min 2.24
_cell_volume 1346.19(12)
_computing_cell_refinement 'Bruker SMART'
_computing_data_collection 'Bruker SMART'
_computing_data_reduction 'Bruker SAINT'
_computing_molecular_graphics 'Bruker SHELXTL'
_computing_publication_material 'Bruker SHELXTL'
_computing_structure_refinement 'SHELXL-97 (Sheldrick, 1997)'
_computing_structure_solution 'SHELXS-97 (Sheldrick, 1990)'
_diffrn_ambient_temperature 180(2)
_diffrn_measured_fraction_theta_full 0.995
_diffrn_measured_fraction_theta_max 0.995
_diffrn_measurement_device_type 'CCD area detector'
_diffrn_measurement_method 'phi and omega scans'
_diffrn_radiation_monochromator graphite
_diffrn_radiation_source 'fine-focus sealed tube'
_diffrn_radiation_type MoK\a
_diffrn_radiation_wavelength 0.71073
_diffrn_reflns_av_R_equivalents 0.0177
_diffrn_reflns_av_sigmaI/netI 0.0211
_diffrn_reflns_limit_h_max 11
_diffrn_reflns_limit_h_min -11
_diffrn_reflns_limit_k_max 14
_diffrn_reflns_limit_k_min -14
_diffrn_reflns_limit_l_max 16
_diffrn_reflns_limit_l_min -16
_diffrn_reflns_number 13981
_diffrn_reflns_theta_full 26.00
_diffrn_reflns_theta_max 26.00
_diffrn_reflns_theta_min 1.60
_exptl_absorpt_coefficient_mu 0.676
_exptl_absorpt_correction_T_max 0.9161
_exptl_absorpt_correction_T_min 0.8380
_exptl_absorpt_correction_type multi-scan
_exptl_crystal_colour light
_exptl_crystal_density_diffrn 1.388
_exptl_crystal_density_method 'not measured'
_exptl_crystal_description block
_exptl_crystal_F_000 594
_exptl_crystal_size_max 0.27
_exptl_crystal_size_mid 0.16
_exptl_crystal_size_min 0.13
_refine_diff_density_max 0.673
_refine_diff_density_min -0.379
_refine_diff_density_rms 0.060
_refine_ls_extinction_method none
_refine_ls_goodness_of_fit_ref 1.077
_refine_ls_hydrogen_treatment mixed
_refine_ls_matrix_type full
_refine_ls_number_parameters 297
_refine_ls_number_reflns 5266
_refine_ls_number_restraints 1
_refine_ls_restrained_S_all 1.077
_refine_ls_R_factor_all 0.0297
_refine_ls_R_factor_gt 0.0263
_refine_ls_shift/su_max 0.000
_refine_ls_shift/su_mean 0.000
_refine_ls_structure_factor_coef Fsqd
_refine_ls_weighting_details 'calc w=1/[\s^2^(Fo^2^)+(0.0339P)^2^+0.9368P] where P=(Fo^2^+2Fc^2^)/3'
_refine_ls_weighting_scheme calc
_refine_ls_wR_factor_gt 0.0676
_refine_ls_wR_factor_ref 0.0702
_reflns_number_gt 4838
_reflns_number_total 5266
_reflns_threshold_expression >2sigma(I)
_cod_data_source_file ICA-2015424-202-209-2.cif
_cod_data_source_block ma10
_cod_depositor_comments
;
The following automatic conversions were performed:

'_symmetry_cell_setting' value 'Triclinic' changed to 'triclinic'
according to the built-in table from CIF Core dictionary named
'cif_core.dic' version 2.4.1 from 2010-06-29.

Automatic conversion script
Id: cif_fix_values 2827 2014-09-09 07:05:25Z andrius 
;
_cod_original_sg_symbol_H-M P-1
_cod_database_code 1518857

loop_
_symmetry_equiv_pos_as_xyz
'x, y, z'
'-x, -y, -z'

loop_
_atom_site_label
_atom_site_type_symbol
_atom_site_fract_x
_atom_site_fract_y
_atom_site_fract_z
_atom_site_U_iso_or_equiv
_atom_site_adp_type
_atom_site_occupancy
_atom_site_symmetry_multiplicity
_atom_site_calc_flag
_atom_site_refinement_flags
Ru1 Ru 0.050459(19) 0.469346(15) 0.411227(13) 0.02410(7) Uani 1 1 d .
P1 P 0.28398(6) 0.38307(5) 0.30208(4) 0.02465(12) Uani 1 1 d .
O1 O 0.04036(18) 0.29706(13) 0.48216(12) 0.0295(3) Uani 1 1 d .
O2 O -0.04569(18) 0.35144(13) 0.64287(12) 0.0291(3) Uani 1 1 d .
O3 O -0.03904(17) 0.45415(15) 0.28831(12) 0.0312(3) Uani 1 1 d .
O4 O -0.1998(3) 0.6419(2) 0.2396(2) 0.0795(8) Uani 1 1 d .
O5 O 0.16808(17) 0.45523(14) 0.52778(12) 0.0304(3) Uani 1 1 d .
O6 O -0.2898(4) 0.8890(3) 0.2535(3) 0.0980(9) Uani 1 1 d D
C1 C -0.0041(3) 0.2762(2) 0.57972(18) 0.0290(5) Uani 1 1 d .
C2 C -0.0111(3) 0.1502(2) 0.6243(2) 0.0454(7) Uani 1 1 d .
H2A H -0.1069 0.1565 0.6688 0.068 Uiso 1 1 calc R
H2B H 0.0725 0.1042 0.6665 0.068 Uiso 1 1 calc R
H2C H -0.0035 0.1075 0.5666 0.068 Uiso 1 1 calc R
C3 C -0.1333(3) 0.5366(3) 0.2283(2) 0.0451(6) Uani 1 1 d .
C4 C -0.1576(4) 0.4894(4) 0.1379(3) 0.0664(9) Uani 1 1 d .
H4A H -0.2092 0.5587 0.0862 0.100 Uiso 1 1 calc R
H4B H -0.2194 0.4362 0.1643 0.100 Uiso 1 1 calc R
H4C H -0.0601 0.4424 0.1044 0.100 Uiso 1 1 calc R
C5 C 0.2607(3) 0.2781(2) 0.22554(17) 0.0284(5) Uani 1 1 d .
H5A H 0.1591 0.3208 0.2005 0.034 Uiso 1 1 calc R
C6 C 0.2517(3) 0.1571(2) 0.2937(2) 0.0428(6) Uani 1 1 d .
H6A H 0.3517 0.1062 0.3165 0.051 Uiso 1 1 calc R
H6B H 0.1794 0.1740 0.3574 0.051 Uiso 1 1 calc R
C7 C 0.2012(4) 0.0877(3) 0.2312(2) 0.0552(8) Uani 1 1 d .
H7A H 0.1971 0.0092 0.2756 0.066 Uiso 1 1 calc R
H7B H 0.0985 0.1368 0.2125 0.066 Uiso 1 1 calc R
C8 C 0.3068(4) 0.0617(3) 0.1314(2) 0.0533(8) Uani 1 1 d .
H8A H 0.2681 0.0203 0.0911 0.064 Uiso 1 1 calc R
H8B H 0.4075 0.0063 0.1499 0.064 Uiso 1 1 calc R
C9 C 0.3197(4) 0.1811(3) 0.0641(2) 0.0485(7) Uani 1 1 d .
H9A H 0.2210 0.2325 0.0395 0.058 Uiso 1 1 calc R
H9B H 0.3935 0.1625 0.0013 0.058 Uiso 1 1 calc R
C10 C 0.3697(3) 0.2520(2) 0.12582(19) 0.0399(6) Uani 1 1 d .
H10A H 0.3733 0.3305 0.0811 0.048 Uiso 1 1 calc R
H10B H 0.4722 0.2036 0.1453 0.048 Uiso 1 1 calc R
C11 C 0.3384(3) 0.5003(2) 0.19853(17) 0.0286(5) Uani 1 1 d .
H11A H 0.4262 0.4554 0.1518 0.034 Uiso 1 1 calc R
C12 C 0.2097(3) 0.5722(2) 0.13005(17) 0.0325(5) Uani 1 1 d .
H12A H 0.1839 0.5142 0.0994 0.039 Uiso 1 1 calc R
H12B H 0.1194 0.6153 0.1745 0.039 Uiso 1 1 calc R
C13 C 0.2542(3) 0.6659(2) 0.04133(19) 0.0408(6) Uani 1 1 d .
H13A H 0.3390 0.6224 -0.0068 0.049 Uiso 1 1 calc R
H13B H 0.1681 0.7131 0.0004 0.049 Uiso 1 1 calc R
C14 C 0.3006(3) 0.7535(2) 0.0856(2) 0.0431(6) Uani 1 1 d .
H14A H 0.3326 0.8112 0.0269 0.052 Uiso 1 1 calc R
H14B H 0.2132 0.8021 0.1289 0.052 Uiso 1 1 calc R
C15 C 0.4285(3) 0.6839(2) 0.1523(2) 0.0433(6) Uani 1 1 d .
H15A H 0.4532 0.7426 0.1827 0.052 Uiso 1 1 calc R
H15B H 0.5189 0.6421 0.1072 0.052 Uiso 1 1 calc R
C16 C 0.3882(3) 0.5884(2) 0.24167(19) 0.0339(5) Uani 1 1 d .
H16A H 0.3059 0.6307 0.2919 0.041 Uiso 1 1 calc R
H16B H 0.4768 0.5409 0.2802 0.041 Uiso 1 1 calc R
C17 C 0.4526(3) 0.3021(2) 0.37332(18) 0.0319(5) Uani 1 1 d .
H17A H 0.4761 0.3676 0.3962 0.038 Uiso 1 1 calc R
C18 C 0.5962(3) 0.2358(3) 0.3057(2) 0.0422(6) Uani 1 1 d .
H18A H 0.5805 0.1681 0.2820 0.051 Uiso 1 1 calc R
H18B H 0.6159 0.2941 0.2424 0.051 Uiso 1 1 calc R
C19 C 0.7331(3) 0.1837(3) 0.3678(3) 0.0516(7) Uani 1 1 d .
H19A H 0.8216 0.1370 0.3241 0.062 Uiso 1 1 calc R
H19B H 0.7563 0.2521 0.3841 0.062 Uiso 1 1 calc R
C20 C 0.7038(3) 0.1000(3) 0.4697(2) 0.0507(7) Uani 1 1 d .
H20A H 0.7914 0.0717 0.5100 0.061 Uiso 1 1 calc R
H20B H 0.6917 0.0269 0.4531 0.061 Uiso 1 1 calc R
C21 C 0.5629(3) 0.1662(3) 0.5364(2) 0.0499(7) Uani 1 1 d .
H21A H 0.5780 0.2354 0.5578 0.060 Uiso 1 1 calc R
H21B H 0.5444 0.1090 0.6010 0.060 Uiso 1 1 calc R
C22 C 0.4263(3) 0.2146(2) 0.47466(19) 0.0369(5) Uani 1 1 d .
H22A H 0.3361 0.2583 0.5189 0.044 Uiso 1 1 calc R
H22B H 0.4077 0.1449 0.4568 0.044 Uiso 1 1 calc R
C23 C 0.2752(3) 0.5142(3) 0.5294(2) 0.0423(6) Uani 1 1 d .
H23A H 0.3686 0.4523 0.5526 0.063 Uiso 1 1 calc R
H23B H 0.2333 0.5729 0.5782 0.063 Uiso 1 1 calc R
H23C H 0.2964 0.5577 0.4585 0.063 Uiso 1 1 calc R
C24 C -0.2203(6) 0.9274(4) 0.1575(3) 0.0962(14) Uani 1 1 d .
H24A H -0.1256 0.8627 0.1411 0.144 Uiso 1 1 calc R
H24B H -0.1993 1.0017 0.1599 0.144 Uiso 1 1 calc R
H24C H -0.2863 0.9452 0.1030 0.144 Uiso 1 1 calc R
H6 H -0.279(7) 0.801(3) 0.246(5) 0.17(3) Uiso 1 1 d D

loop_
_atom_site_aniso_label
_atom_site_aniso_U_11
_atom_site_aniso_U_22
_atom_site_aniso_U_33
_atom_site_aniso_U_23
_atom_site_aniso_U_13
_atom_site_aniso_U_12
Ru1 0.02830(10) 0.02255(10) 0.02136(10) -0.00527(7) 0.00329(7) -0.01044(7)
P1 0.0292(3) 0.0224(3) 0.0223(3) -0.0040(2) 0.0027(2) -0.0112(2)
O1 0.0351(9) 0.0250(8) 0.0277(8) -0.0058(6) 0.0039(6) -0.0122(7)
O2 0.0356(9) 0.0247(8) 0.0258(8) -0.0039(6) 0.0039(6) -0.0127(7)
O3 0.0309(8) 0.0360(9) 0.0254(8) -0.0070(7) -0.0019(6) -0.0092(7)
O4 0.0808(18) 0.0454(13) 0.109(2) -0.0077(13) -0.0439(16) -0.0038(12)
O5 0.0276(8) 0.0362(9) 0.0315(8) -0.0137(7) 0.0052(6) -0.0149(7)
O6 0.106(2) 0.075(2) 0.104(2) -0.0320(18) 0.0071(19) -0.0198(18)
C1 0.0294(11) 0.0261(11) 0.0299(11) -0.0039(9) 0.0017(9) -0.0105(9)
C2 0.0671(18) 0.0311(13) 0.0384(14) -0.0048(11) 0.0063(13) -0.0236(13)
C3 0.0384(14) 0.0497(17) 0.0449(15) -0.0004(12) -0.0080(12) -0.0151(13)
C4 0.0563(19) 0.096(3) 0.0485(18) -0.0108(17) -0.0201(15) -0.0211(18)
C5 0.0342(12) 0.0278(11) 0.0252(11) -0.0075(9) 0.0032(9) -0.0143(9)
C6 0.0676(18) 0.0352(13) 0.0317(13) -0.0096(11) 0.0099(12) -0.0297(13)
C7 0.084(2) 0.0528(17) 0.0462(16) -0.0168(13) 0.0148(15) -0.0502(17)
C8 0.085(2) 0.0453(16) 0.0431(15) -0.0208(13) 0.0094(15) -0.0373(16)
C9 0.073(2) 0.0507(16) 0.0338(14) -0.0187(12) 0.0117(13) -0.0368(15)
C10 0.0508(15) 0.0419(14) 0.0336(13) -0.0164(11) 0.0120(11) -0.0254(12)
C11 0.0344(12) 0.0265(11) 0.0253(11) -0.0045(9) 0.0048(9) -0.0145(9)
C12 0.0434(14) 0.0320(12) 0.0241(11) -0.0024(9) 0.0007(10) -0.0186(10)
C13 0.0550(16) 0.0357(13) 0.0285(12) 0.0012(10) 0.0021(11) -0.0188(12)
C14 0.0551(16) 0.0301(13) 0.0415(14) 0.0003(11) 0.0078(12) -0.0217(12)
C15 0.0482(15) 0.0376(14) 0.0477(15) -0.0037(12) 0.0059(12) -0.0264(12)
C16 0.0387(13) 0.0324(12) 0.0347(12) -0.0048(10) 0.0009(10) -0.0199(10)
C17 0.0329(12) 0.0289(11) 0.0344(12) -0.0041(9) -0.0047(10) -0.0113(10)
C18 0.0342(13) 0.0439(15) 0.0446(15) -0.0044(12) 0.0007(11) -0.0130(11)
C19 0.0343(14) 0.0468(16) 0.075(2) -0.0132(15) -0.0086(14) -0.0123(12)
C20 0.0417(15) 0.0464(16) 0.0597(18) -0.0086(14) -0.0174(13) -0.0041(13)
C21 0.0539(17) 0.0449(16) 0.0432(15) -0.0049(12) -0.0149(13) -0.0043(13)
C22 0.0370(13) 0.0323(12) 0.0324(12) -0.0020(10) -0.0014(10) -0.0043(10)
C23 0.0420(14) 0.0471(15) 0.0426(14) -0.0141(12) 0.0000(11) -0.0192(12)
C24 0.140(4) 0.091(3) 0.059(2) -0.006(2) -0.029(3) -0.036(3)

loop_
_atom_type_symbol
_atom_type_description
_atom_type_scat_dispersion_real
_atom_type_scat_dispersion_imag
_atom_type_scat_source
C C 0.0033 0.0016 'International Tables Vol C Tables 4.2.6.8 and 6.1.1.4'
H H 0.0000 0.0000 'International Tables Vol C Tables 4.2.6.8 and 6.1.1.4'
O O 0.0106 0.0060 'International Tables Vol C Tables 4.2.6.8 and 6.1.1.4'
P P 0.1023 0.0942 'International Tables Vol C Tables 4.2.6.8 and 6.1.1.4'
Ru Ru -1.2594 0.8363 'International Tables Vol C Tables 4.2.6.8 and 6.1.1.4'

loop_
_geom_angle_atom_site_label_1
_geom_angle_atom_site_label_2
_geom_angle_atom_site_label_3
_geom_angle
_geom_angle_site_symmetry_1
_geom_angle_site_symmetry_3
O5 Ru1 O3 169.47(6) . .
O5 Ru1 O5 103.31(5) . 2_566
O3 Ru1 O5 85.26(6) . 2_566
O5 Ru1 O2 90.39(6) . 2_566
O3 Ru1 O2 96.44(6) . 2_566
O5 Ru1 O2 85.61(6) 2_566 2_566
O5 Ru1 O1 86.42(6) . .
O3 Ru1 O1 87.63(6) . .
O5 Ru1 O1 89.06(6) 2_566 .
O2 Ru1 O1 173.00(6) 2_566 .
O5 Ru1 P1 90.14(4) . .
O3 Ru1 P1 81.43(5) . .
O5 Ru1 P1 166.54(5) 2_566 .
O2 Ru1 P1 93.87(4) 2_566 .
O1 Ru1 P1 92.37(4) . .
O5 Ru1 Ru1 52.33(4) . 2_566
O3 Ru1 Ru1 135.86(4) . 2_566
O5 Ru1 Ru1 50.98(4) 2_566 2_566
O2 Ru1 Ru1 86.74(4) 2_566 2_566
O1 Ru1 Ru1 86.38(4) . 2_566
P1 Ru1 Ru1 142.464(17) . 2_566
C17 P1 C11 104.47(10) . .
C17 P1 C5 109.23(11) . .
C11 P1 C5 103.41(10) . .
C17 P1 Ru1 115.47(8) . .
C11 P1 Ru1 113.13(7) . .
C5 P1 Ru1 110.30(7) . .
C1 O1 Ru1 120.07(14) . .
C1 O2 Ru1 119.97(14) . 2_566
C3 O3 Ru1 130.21(17) . .
C23 O5 Ru1 129.31(15) . .
C23 O5 Ru1 118.99(14) . 2_566
Ru1 O5 Ru1 76.69(5) . 2_566
C24 O6 H6 101(3) . .
O2 C1 O1 126.8(2) . .
O2 C1 C2 116.5(2) . .
O1 C1 C2 116.7(2) . .
C1 C2 H2A 109.5 . .
C1 C2 H2B 109.5 . .
H2A C2 H2B 109.5 . .
C1 C2 H2C 109.5 . .
H2A C2 H2C 109.5 . .
H2B C2 H2C 109.5 . .
O4 C3 O3 126.5(3) . .
O4 C3 C4 120.4(3) . .
O3 C3 C4 113.2(3) . .
C3 C4 H4A 109.5 . .
C3 C4 H4B 109.5 . .
H4A C4 H4B 109.5 . .
C3 C4 H4C 109.5 . .
H4A C4 H4C 109.5 . .
H4B C4 H4C 109.5 . .
C10 C5 C6 109.68(19) . .
C10 C5 P1 117.66(16) . .
C6 C5 P1 113.03(16) . .
C10 C5 H5A 105.1 . .
C6 C5 H5A 105.1 . .
P1 C5 H5A 105.1 . .
C7 C6 C5 109.9(2) . .
C7 C6 H6A 109.7 . .
C5 C6 H6A 109.7 . .
C7 C6 H6B 109.7 . .
C5 C6 H6B 109.7 . .
H6A C6 H6B 108.2 . .
C8 C7 C6 111.7(2) . .
C8 C7 H7A 109.3 . .
C6 C7 H7A 109.3 . .
C8 C7 H7B 109.3 . .
C6 C7 H7B 109.3 . .
H7A C7 H7B 107.9 . .
C7 C8 C9 110.1(2) . .
C7 C8 H8A 109.6 . .
C9 C8 H8A 109.6 . .
C7 C8 H8B 109.6 . .
C9 C8 H8B 109.6 . .
H8A C8 H8B 108.2 . .
C8 C9 C10 111.3(2) . .
C8 C9 H9A 109.4 . .
C10 C9 H9A 109.4 . .
C8 C9 H9B 109.4 . .
C10 C9 H9B 109.4 . .
H9A C9 H9B 108.0 . .
C9 C10 C5 110.6(2) . .
C9 C10 H10A 109.5 . .
C5 C10 H10A 109.5 . .
C9 C10 H10B 109.5 . .
C5 C10 H10B 109.5 . .
H10A C10 H10B 108.1 . .
C12 C11 C16 110.71(19) . .
C12 C11 P1 110.19(15) . .
C16 C11 P1 113.88(15) . .
C12 C11 H11A 107.2 . .
C16 C11 H11A 107.2 . .
P1 C11 H11A 107.2 . .
C13 C12 C11 111.2(2) . .
C13 C12 H12A 109.4 . .
C11 C12 H12A 109.4 . .
C13 C12 H12B 109.4 . .
C11 C12 H12B 109.4 . .
H12A C12 H12B 108.0 . .
C14 C13 C12 110.8(2) . .
C14 C13 H13A 109.5 . .
C12 C13 H13A 109.5 . .
C14 C13 H13B 109.5 . .
C12 C13 H13B 109.5 . .
H13A C13 H13B 108.1 . .
C15 C14 C13 110.9(2) . .
C15 C14 H14A 109.5 . .
C13 C14 H14A 109.5 . .
C15 C14 H14B 109.5 . .
C13 C14 H14B 109.5 . .
H14A C14 H14B 108.0 . .
C14 C15 C16 111.9(2) . .
C14 C15 H15A 109.2 . .
C16 C15 H15A 109.2 . .
C14 C15 H15B 109.2 . .
C16 C15 H15B 109.2 . .
H15A C15 H15B 107.9 . .
C15 C16 C11 111.0(2) . .
C15 C16 H16A 109.4 . .
C11 C16 H16A 109.4 . .
C15 C16 H16B 109.4 . .
C11 C16 H16B 109.4 . .
H16A C16 H16B 108.0 . .
C22 C17 C18 109.76(19) . .
C22 C17 P1 114.14(16) . .
C18 C17 P1 115.08(17) . .
C22 C17 H17A 105.7 . .
C18 C17 H17A 105.7 . .
P1 C17 H17A 105.7 . .
C19 C18 C17 111.3(2) . .
C19 C18 H18A 109.4 . .
C17 C18 H18A 109.4 . .
C19 C18 H18B 109.4 . .
C17 C18 H18B 109.4 . .
H18A C18 H18B 108.0 . .
C20 C19 C18 111.2(2) . .
C20 C19 H19A 109.4 . .
C18 C19 H19A 109.4 . .
C20 C19 H19B 109.4 . .
C18 C19 H19B 109.4 . .
H19A C19 H19B 108.0 . .
C19 C20 C21 111.1(2) . .
C19 C20 H20A 109.4 . .
C21 C20 H20A 109.4 . .
C19 C20 H20B 109.4 . .
C21 C20 H20B 109.4 . .
H20A C20 H20B 108.0 . .
C20 C21 C22 110.6(2) . .
C20 C21 H21A 109.5 . .
C22 C21 H21A 109.5 . .
C20 C21 H21B 109.5 . .
C22 C21 H21B 109.5 . .
H21A C21 H21B 108.1 . .
C21 C22 C17 110.7(2) . .
C21 C22 H22A 109.5 . .
C17 C22 H22A 109.5 . .
C21 C22 H22B 109.5 . .
C17 C22 H22B 109.5 . .
H22A C22 H22B 108.1 . .
O5 C23 H23A 109.5 . .
O5 C23 H23B 109.5 . .
H23A C23 H23B 109.5 . .
O5 C23 H23C 109.5 . .
H23A C23 H23C 109.5 . .
H23B C23 H23C 109.5 . .
O6 C24 H24A 109.5 . .
O6 C24 H24B 109.5 . .
H24A C24 H24B 109.5 . .
O6 C24 H24C 109.5 . .
H24A C24 H24C 109.5 . .
H24B C24 H24C 109.5 . .

loop_
_geom_bond_atom_site_label_1
_geom_bond_atom_site_label_2
_geom_bond_distance
_geom_bond_site_symmetry_2
Ru1 O5 2.0066(16) .
Ru1 O3 2.0314(15) .
Ru1 O5 2.0442(15) 2_566
Ru1 O2 2.0693(15) 2_566
Ru1 O1 2.0731(15) .
Ru1 P1 2.4352(6) .
Ru1 Ru1 2.5133(3) 2_566
P1 C17 1.856(2) .
P1 C11 1.859(2) .
P1 C5 1.860(2) .
O1 C1 1.269(3) .
O2 C1 1.264(3) .
O2 Ru1 2.0693(15) 2_566
O3 C3 1.293(3) .
O4 C3 1.209(4) .
O5 C23 1.440(3) .
O5 Ru1 2.0442(15) 2_566
O6 C24 1.373(5) .
O6 H6 1.04(2) .
C1 C2 1.497(3) .
C2 H2A 0.9800 .
C2 H2B 0.9800 .
C2 H2C 0.9800 .
C3 C4 1.508(4) .
C4 H4A 0.9800 .
C4 H4B 0.9800 .
C4 H4C 0.9800 .
C5 C10 1.530(3) .
C5 C6 1.532(3) .
C5 H5A 1.0000 .
C6 C7 1.524(4) .
C6 H6A 0.9900 .
C6 H6B 0.9900 .
C7 C8 1.516(4) .
C7 H7A 0.9900 .
C7 H7B 0.9900 .
C8 C9 1.523(4) .
C8 H8A 0.9900 .
C8 H8B 0.9900 .
C9 C10 1.529(3) .
C9 H9A 0.9900 .
C9 H9B 0.9900 .
C10 H10A 0.9900 .
C10 H10B 0.9900 .
C11 C12 1.537(3) .
C11 C16 1.538(3) .
C11 H11A 1.0000 .
C12 C13 1.530(3) .
C12 H12A 0.9900 .
C12 H12B 0.9900 .
C13 C14 1.522(4) .
C13 H13A 0.9900 .
C13 H13B 0.9900 .
C14 C15 1.515(4) .
C14 H14A 0.9900 .
C14 H14B 0.9900 .
C15 C16 1.534(3) .
C15 H15A 0.9900 .
C15 H15B 0.9900 .
C16 H16A 0.9900 .
C16 H16B 0.9900 .
C17 C22 1.532(3) .
C17 C18 1.544(3) .
C17 H17A 1.0000 .
C18 C19 1.533(4) .
C18 H18A 0.9900 .
C18 H18B 0.9900 .
C19 C20 1.521(4) .
C19 H19A 0.9900 .
C19 H19B 0.9900 .
C20 C21 1.522(4) .
C20 H20A 0.9900 .
C20 H20B 0.9900 .
C21 C22 1.530(4) .
C21 H21A 0.9900 .
C21 H21B 0.9900 .
C22 H22A 0.9900 .
C22 H22B 0.9900 .
C23 H23A 0.9800 .
C23 H23B 0.9800 .
C23 H23C 0.9800 .
C24 H24A 0.9800 .
C24 H24B 0.9800 .
C24 H24C 0.9800 .

loop_
_geom_hbond_atom_site_label_D
_geom_hbond_atom_site_label_H
_geom_hbond_atom_site_label_A
_geom_hbond_distance_DH
_geom_hbond_distance_HA
_geom_hbond_distance_DA
_geom_hbond_angle_DHA
O6 H6 O4 1.04(2) 1.78(3) 2.781(4) 161(5)

loop_
_geom_torsion_atom_site_label_1
_geom_torsion_atom_site_label_2
_geom_torsion_atom_site_label_3
_geom_torsion_atom_site_label_4
_geom_torsion
_geom_torsion_site_symmetry_1
_geom_torsion_site_symmetry_4
O5 Ru1 P1 C17 16.96(10) . .
O3 Ru1 P1 C17 -156.70(10) . .
O5 Ru1 P1 C17 -165.3(2) 2_566 .
O2 Ru1 P1 C17 107.36(9) 2_566 .
O1 Ru1 P1 C17 -69.47(9) . .
Ru1 Ru1 P1 C17 17.67(9) 2_566 .
O5 Ru1 P1 C11 -103.34(9) . .
O3 Ru1 P1 C11 83.00(9) . .
O5 Ru1 P1 C11 74.4(2) 2_566 .
O2 Ru1 P1 C11 -12.94(9) 2_566 .
O1 Ru1 P1 C11 170.24(9) . .
Ru1 Ru1 P1 C11 -102.63(8) 2_566 .
O5 Ru1 P1 C5 141.38(9) . .
O3 Ru1 P1 C5 -32.28(9) . .
O5 Ru1 P1 C5 -40.9(2) 2_566 .
O2 Ru1 P1 C5 -128.22(9) 2_566 .
O1 Ru1 P1 C5 54.96(9) . .
Ru1 Ru1 P1 C5 142.09(8) 2_566 .
O5 Ru1 O1 C1 51.19(16) . .
O3 Ru1 O1 C1 -137.50(17) . .
O5 Ru1 O1 C1 -52.21(17) 2_566 .
O2 Ru1 O1 C1 -11.8(6) 2_566 .
P1 Ru1 O1 C1 141.18(16) . .
Ru1 Ru1 O1 C1 -1.25(16) 2_566 .
O5 Ru1 O3 C3 -160.2(3) . .
O5 Ru1 O3 C3 54.9(2) 2_566 .
O2 Ru1 O3 C3 -30.1(2) 2_566 .
O1 Ru1 O3 C3 144.1(2) . .
P1 Ru1 O3 C3 -123.1(2) . .
Ru1 Ru1 O3 C3 61.8(2) 2_566 .
O3 Ru1 O5 C23 99.4(4) . .
O5 Ru1 O5 C23 -116.74(19) 2_566 .
O2 Ru1 O5 C23 -31.16(18) 2_566 .
O1 Ru1 O5 C23 155.07(19) . .
P1 Ru1 O5 C23 62.71(18) . .
Ru1 Ru1 O5 C23 -116.74(19) 2_566 .
O3 Ru1 O5 Ru1 -143.9(3) . 2_566
O5 Ru1 O5 Ru1 0.0 2_566 2_566
O2 Ru1 O5 Ru1 85.58(5) 2_566 2_566
O1 Ru1 O5 Ru1 -88.18(5) . 2_566
P1 Ru1 O5 Ru1 179.45(4) . 2_566
Ru1 O2 C1 O1 1.5(3) 2_566 .
Ru1 O2 C1 C2 -177.11(17) 2_566 .
Ru1 O1 C1 O2 0.2(3) . .
Ru1 O1 C1 C2 178.75(17) . .
Ru1 O3 C3 O4 -7.1(4) . .
Ru1 O3 C3 C4 173.49(18) . .
C17 P1 C5 C10 -73.8(2) . .
C11 P1 C5 C10 37.0(2) . .
Ru1 P1 C5 C10 158.26(17) . .
C17 P1 C5 C6 55.7(2) . .
C11 P1 C5 C6 166.50(18) . .
Ru1 P1 C5 C6 -72.25(19) . .
C10 C5 C6 C7 -58.0(3) . .
P1 C5 C6 C7 168.5(2) . .
C5 C6 C7 C8 58.2(3) . .
C6 C7 C8 C9 -56.6(4) . .
C7 C8 C9 C10 55.7(4) . .
C8 C9 C10 C5 -57.0(3) . .
C6 C5 C10 C9 57.8(3) . .
P1 C5 C10 C9 -171.18(19) . .
C17 P1 C11 C12 178.00(15) . .
C5 P1 C11 C12 63.71(17) . .
Ru1 P1 C11 C12 -55.62(16) . .
C17 P1 C11 C16 -56.92(19) . .
C5 P1 C11 C16 -171.20(17) . .
Ru1 P1 C11 C16 69.47(18) . .
C16 C11 C12 C13 55.4(3) . .
P1 C11 C12 C13 -177.69(16) . .
C11 C12 C13 C14 -56.9(3) . .
C12 C13 C14 C15 57.0(3) . .
C13 C14 C15 C16 -56.3(3) . .
C14 C15 C16 C11 55.0(3) . .
C12 C11 C16 C15 -54.1(3) . .
P1 C11 C16 C15 -178.92(17) . .
C11 P1 C17 C22 170.35(17) . .
C5 P1 C17 C22 -79.54(19) . .
Ru1 P1 C17 C22 45.44(19) . .
C11 P1 C17 C18 -61.43(19) . .
C5 P1 C17 C18 48.7(2) . .
Ru1 P1 C17 C18 173.66(15) . .
C22 C17 C18 C19 -55.8(3) . .
P1 C17 C18 C19 173.84(18) . .
C17 C18 C19 C20 55.2(3) . .
C18 C19 C20 C21 -55.7(3) . .
C19 C20 C21 C22 57.2(3) . .
C20 C21 C22 C17 -58.4(3) . .
C18 C17 C22 C21 57.3(3) . .
P1 C17 C22 C21 -171.82(17) . .
